data_4105348
loop_
_publ_author_name
'Vincent N. G. Lindsay'
'Wei Lin'
'Andr\'e B. Charette'

_publ_contact_author_address
;
      Universit\'e de Montr\'eal
      D\'epartement de Chimie
      C.P. 6128, Succ. Centre-ville
      Montr\'eal, Qu\'ebec
      Canada, H3C 3J7
;
_publ_contact_author_email andre.charette@umontreal.ca
_publ_contact_author_fax '+1 514 343 5900'
_publ_contact_author_name 'Dr Andr\'e B. Charette'
_publ_contact_author_phone '+1 514 343 6283'
_publ_section_title
;
 Experimental Evidence for the All-Up Reactive Conformation of Chiral
 Rhodium(II) Carboxylate Catalysts: Enantioselective Synthesis of
 cis-Cyclopropane \a-Amino Acids
;
_journal_name_full 'Journal of the American Chemical Society'
_journal_page_first 16383
_journal_page_last 16385
_journal_paper_doi 10.1021/ja9044955
_journal_volume 131
_journal_year 2009
_chemical_absolute_configuration rmad
_chemical_compound_source 'Synthesized by the authors. See text'
_chemical_formula_moiety 'C60 H48 Cl16 N4 O18 Rh2'
_chemical_formula_sum 'C60 H48 Cl16 N4 O18 Rh2'
_chemical_formula_weight 1886.04
_chemical_name_systematic
; 
 ? 
;
_space_group_IT_number 19
_symmetry_cell_setting orthorhombic
_symmetry_space_group_name_Hall 'P 2ac 2ab'
_symmetry_space_group_name_H-M 'P 21 21 21'
_atom_sites_solution_hydrogens geom
_atom_sites_solution_primary direct
_atom_sites_solution_secondary difmap
_audit_creation_method SHELXL-97
_cell_angle_alpha 90.00
_cell_angle_beta 90.00
_cell_angle_gamma 90.00
_cell_formula_units_Z 4
_cell_length_a 18.5035(5)
_cell_length_b 22.3371(6)
_cell_length_c 23.7134(7)
_cell_measurement_reflns_used 33562
_cell_measurement_temperature 150
_cell_measurement_theta_max 132.4
_cell_measurement_theta_min 4.8
_cell_volume 9801.1(5)
_computing_cell_refinement 'APEX2 (Bruker, 2006)'
_computing_data_collection 'APEX2 (Bruker, 2006)'
_computing_data_reduction 'SAINT (Bruker, 2006)'
_computing_molecular_graphics 'SHELXTL (Bruker, 1997)'
_computing_publication_material 'UdMX (local program)'
_computing_structure_refinement 'SHELXL97 (Sheldrick, 1997)'
_computing_structure_solution 'SHELXS97 (Sheldrick, 1997)'
_diffrn_ambient_temperature 150
_diffrn_detector_area_resol_mean 5.5
_diffrn_measured_fraction_theta_full 0.985
_diffrn_measured_fraction_theta_max 0.985
_diffrn_measurement_device_type 'Bruker Microstar'
_diffrn_measurement_method \w
_diffrn_radiation_monochromator 'Helios optics'
_diffrn_radiation_source 'Micro source'
_diffrn_radiation_type CuK\a
_diffrn_radiation_wavelength 1.54178
_diffrn_reflns_av_R_equivalents 0.068
_diffrn_reflns_av_sigmaI/netI 0.0450
_diffrn_reflns_limit_h_max 22
_diffrn_reflns_limit_h_min -22
_diffrn_reflns_limit_k_max 26
_diffrn_reflns_limit_k_min -26
_diffrn_reflns_limit_l_max 26
_diffrn_reflns_limit_l_min -27
_diffrn_reflns_number 152219
_diffrn_reflns_theta_full 67.91
_diffrn_reflns_theta_max 67.91
_diffrn_reflns_theta_min 2.72
_diffrn_standards_decay_% 0.00
_diffrn_standards_number 5
_exptl_absorpt_coefficient_mu 7.184
_exptl_absorpt_correction_T_max 0.93
_exptl_absorpt_correction_T_min 0.47
_exptl_absorpt_correction_type multi-scan
_exptl_absorpt_process_details 'Sadabs (Sheldrick,1996)'
_exptl_crystal_colour Colorless
_exptl_crystal_density_diffrn 1.278
_exptl_crystal_description chunk
_exptl_crystal_F_000 3768
_exptl_crystal_size_max 0.15
_exptl_crystal_size_mid 0.10
_exptl_crystal_size_min 0.01
_refine_diff_density_max 1.360
_refine_diff_density_min -0.940
_refine_diff_density_rms 0.097
_refine_ls_abs_structure_details 'Flack H D (1983), 7782 Friedel Pairs'
_refine_ls_abs_structure_Flack 0.068(11)
_refine_ls_extinction_method none
_refine_ls_goodness_of_fit_ref 1.044
_refine_ls_hydrogen_treatment constr
_refine_ls_matrix_type full
_refine_ls_number_parameters 499
_refine_ls_number_reflns 17460
_refine_ls_number_restraints 476
_refine_ls_restrained_S_all 1.056
_refine_ls_R_factor_all 0.0841
_refine_ls_R_factor_gt 0.0713
_refine_ls_shift/su_max 0.001
_refine_ls_shift/su_mean 0.000
_refine_ls_structure_factor_coef Fsqd
_refine_ls_weighting_details 'calc w=1/[\s^2^(Fo^2^)+(0.1524P)^2^] where P=(Fo^2^+2Fc^2^)/3'
_refine_ls_weighting_scheme calc
_refine_ls_wR_factor_gt 0.2063
_refine_ls_wR_factor_ref 0.2189
_reflns_number_gt 13132
_reflns_number_total 17460
_reflns_threshold_expression I>2\s(I)
_cod_data_source_file ja9044955_si_002.cif
_cod_data_source_block cha167
_cod_depositor_comments
;
The following automatic conversions were performed:

'_geom_bond_publ_flag' value 'Y' changed to 'y' according to the
built-in table from CIF Core dictionary named 'cif_core.dic' version
2.4.1 from 2010-06-29 (113 times).

'_geom_angle_publ_flag' value 'Y'
changed to 'y' according to the built-in table from CIF Core
dictionary named 'cif_core.dic' version 2.4.1 from 2010-06-29 (196
times).

'_geom_torsion_publ_flag' value 'N' changed to 'n' according
to the built-in table from CIF Core dictionary named 'cif_core.dic'
version 2.4.1 from 2010-06-29 (323 times).

Automatic conversion script
Id: cif_fix_values 1715 2011-07-08 13:25:40Z adriana 
;
_cod_database_code 4105348

loop_
_symmetry_equiv_pos_as_xyz
'x, y, z'
'-x+1/2, -y, z+1/2'
'-x, y+1/2, -z+1/2'
'x+1/2, -y+1/2, -z'

loop_
_atom_site_label
_atom_site_type_symbol
_atom_site_fract_x
_atom_site_fract_y
_atom_site_fract_z
_atom_site_U_iso_or_equiv
_atom_site_adp_type
_atom_site_occupancy
_atom_site_symmetry_multiplicity
_atom_site_calc_flag
_atom_site_refinement_flags
Rh1 Rh 0.18531(3) 0.75414(2) 0.682116(19) 0.06395(15) Uani 1 1 d .
Rh2 Rh 0.05692(3) 0.75484(2) 0.68738(2) 0.06669(16) Uani 1 1 d .
Cl13 Cl 0.37212(15) 0.47825(12) 0.86232(14) 0.1196(9) Uani 1 1 d DU
Cl14 Cl 0.43857(15) 0.54689(13) 0.96558(16) 0.1343(11) Uani 1 1 d DU
Cl15 Cl 0.37052(18) 0.66446(15) 1.00655(14) 0.1353(11) Uani 1 1 d DU
Cl16 Cl 0.2393(2) 0.71971(14) 0.94383(16) 0.1467(13) Uani 1 1 d DU
O11 O 0.1836(2) 0.67191(19) 0.7181(2) 0.0683(11) Uiso 1 1 d D
O12 O 0.0619(3) 0.6706(2) 0.7187(2) 0.0724(11) Uiso 1 1 d D
N12 N 0.1763(3) 0.5872(2) 0.8029(3) 0.0747(15) Uiso 1 1 d D
C11 C 0.1228(4) 0.6491(3) 0.7280(3) 0.0736(17) Uiso 1 1 d D
C12 C 0.1260(4) 0.5868(3) 0.7537(3) 0.0711(16) Uiso 1 1 d D
H12 H 0.1490 0.5605 0.7246 0.085 Uiso 1 1 calc R
C13 C 0.0528(4) 0.5589(3) 0.7670(4) 0.090(2) Uiso 1 1 d D
H13 H 0.0204 0.5653 0.7337 0.108 Uiso 1 1 calc R
C14 C 0.0578(6) 0.4918(4) 0.7779(5) 0.108(3) Uiso 1 1 d D
H14A H 0.0679 0.4848 0.8179 0.163 Uiso 1 1 calc R
H14B H 0.0967 0.4747 0.7550 0.163 Uiso 1 1 calc R
H14C H 0.0118 0.4727 0.7678 0.163 Uiso 1 1 calc R
C15 C 0.0160(7) 0.5872(6) 0.8195(5) 0.133(4) Uiso 1 1 d D
H15A H -0.0344 0.5739 0.8216 0.200 Uiso 1 1 calc R
H15B H 0.0175 0.6310 0.8164 0.200 Uiso 1 1 calc R
H15C H 0.0417 0.5747 0.8537 0.200 Uiso 1 1 calc R
O121 O 0.2401(3) 0.5034(3) 0.7804(3) 0.0956(16) Uiso 1 1 d D
O128 O 0.1450(3) 0.6772(2) 0.8424(3) 0.0866(15) Uiso 1 1 d D
C121 C 0.2305(4) 0.5462(3) 0.8093(3) 0.0761(18) Uiso 1 1 d D
C122 C 0.2744(4) 0.5681(3) 0.8583(3) 0.082(2) Uiso 1 1 d D
C123 C 0.3354(4) 0.5430(4) 0.8848(4) 0.089(2) Uiso 1 1 d D
C124 C 0.3630(5) 0.5750(4) 0.9311(4) 0.102(3) Uiso 1 1 d D
C125 C 0.3345(5) 0.6289(4) 0.9507(4) 0.100(3) Uiso 1 1 d D
C126 C 0.2767(5) 0.6546(4) 0.9192(4) 0.106(3) Uiso 1 1 d D
C127 C 0.2459(4) 0.6227(3) 0.8761(4) 0.087(2) Uiso 1 1 d D
C128 C 0.1818(4) 0.6343(3) 0.8404(3) 0.0719(17) Uiso 1 1 d D
Cl23 Cl 0.33149(11) 0.54376(11) 0.41565(9) 0.0915(6) Uani 1 1 d DU
Cl24 Cl 0.37558(16) 0.42266(14) 0.47250(14) 0.1246(9) Uani 1 1 d DU
Cl25 Cl 0.2965(2) 0.37842(13) 0.57923(16) 0.1412(12) Uani 1 1 d DU
Cl26 Cl 0.17435(17) 0.45586(10) 0.63444(12) 0.1119(8) Uani 1 1 d DU
O21 O 0.0553(3) 0.7225(2) 0.6066(2) 0.0795(13) Uiso 1 1 d D
O22 O 0.1763(3) 0.7143(2) 0.6038(2) 0.0729(12) Uiso 1 1 d D
N22 N 0.1524(3) 0.6256(3) 0.5250(3) 0.0806(16) Uiso 1 1 d D
C21 C 0.1145(4) 0.7079(3) 0.5862(3) 0.0726(17) Uiso 1 1 d D
C22 C 0.1107(4) 0.6821(3) 0.5251(3) 0.082(2) Uiso 1 1 d D
H22 H 0.1336 0.7111 0.4984 0.098 Uiso 1 1 calc R
C23 C 0.0328(5) 0.6687(4) 0.5056(4) 0.098(3) Uiso 1 1 d D
H23 H 0.0061 0.6502 0.5379 0.118 Uiso 1 1 calc R
C24 C -0.0050(7) 0.7284(5) 0.4904(6) 0.134(4) Uiso 1 1 d D
H24A H 0.0301 0.7612 0.4925 0.201 Uiso 1 1 calc R
H24B H -0.0445 0.7358 0.5170 0.201 Uiso 1 1 calc R
H24C H -0.0245 0.7258 0.4520 0.201 Uiso 1 1 calc R
C25 C 0.0245(6) 0.6276(5) 0.4542(5) 0.120(3) Uiso 1 1 d D
H25A H -0.0265 0.6259 0.4431 0.181 Uiso 1 1 calc R
H25B H 0.0414 0.5873 0.4638 0.181 Uiso 1 1 calc R
H25C H 0.0533 0.6434 0.4228 0.181 Uiso 1 1 calc R
O221 O 0.2223(3) 0.6452(2) 0.4456(3) 0.0858(14) Uiso 1 1 d D
O228 O 0.1066(3) 0.5826(3) 0.6057(3) 0.0893(16) Uiso 1 1 d D
C221 C 0.2041(4) 0.6129(3) 0.4846(3) 0.0749(18) Uiso 1 1 d D
C222 C 0.2346(4) 0.5527(3) 0.5008(3) 0.0722(18) Uiso 1 1 d D
C223 C 0.2881(4) 0.5198(3) 0.4743(3) 0.081(2) Uiso 1 1 d D
C224 C 0.3058(5) 0.4648(4) 0.5004(4) 0.094(2) Uiso 1 1 d D
C225 C 0.2719(5) 0.4456(4) 0.5486(4) 0.094(2) Uiso 1 1 d D
C226 C 0.2158(4) 0.4801(3) 0.5753(4) 0.089(2) Uiso 1 1 d D
C227 C 0.1995(4) 0.5347(3) 0.5486(3) 0.0734(18) Uiso 1 1 d D
C228 C 0.1475(4) 0.5812(3) 0.5661(3) 0.0694(17) Uiso 1 1 d D
Cl33 Cl 0.25870(12) 0.78510(10) 0.43238(10) 0.0918(6) Uani 1 1 d DU
Cl34 Cl 0.39060(14) 0.84660(12) 0.37345(13) 0.1107(8) Uani 1 1 d DU
Cl35 Cl 0.44295(14) 0.97090(13) 0.41249(15) 0.1234(9) Uani 1 1 d DU
Cl36 Cl 0.36524(19) 1.03633(12) 0.51226(16) 0.1360(10) Uani 1 1 d DU
O31 O 0.1809(3) 0.8362(2) 0.6448(2) 0.0735(12) Uiso 1 1 d D
O32 O 0.0603(3) 0.8399(2) 0.6547(2) 0.0780(13) Uiso 1 1 d D
N32 N 0.1750(3) 0.9191(3) 0.5633(3) 0.0818(17) Uiso 1 1 d D
C31 C 0.1192(4) 0.8591(3) 0.6380(3) 0.0735(17) Uiso 1 1 d D
C32 C 0.1210(4) 0.9202(3) 0.6099(3) 0.082(2) Uiso 1 1 d D
H32 H 0.1381 0.9498 0.6386 0.099 Uiso 1 1 calc R
C33 C 0.0470(5) 0.9418(4) 0.5879(5) 0.107(3) Uiso 1 1 d D
H33 H 0.0127 0.9411 0.6205 0.128 Uiso 1 1 calc R
C34 C 0.0161(7) 0.9012(6) 0.5426(6) 0.131(4) Uiso 1 1 d D
H34A H 0.0551 0.8773 0.5259 0.197 Uiso 1 1 calc R
H34B H -0.0067 0.9255 0.5132 0.197 Uiso 1 1 calc R
H34C H -0.0199 0.8744 0.5594 0.197 Uiso 1 1 calc R
C35 C 0.0530(8) 1.0079(5) 0.5678(7) 0.147(5) Uiso 1 1 d D
H35A H 0.0717 1.0088 0.5291 0.221 Uiso 1 1 calc R
H35B H 0.0859 1.0298 0.5927 0.221 Uiso 1 1 calc R
H35C H 0.0051 1.0266 0.5689 0.221 Uiso 1 1 calc R
O321 O 0.1478(3) 0.8263(2) 0.5243(2) 0.0781(13) Uiso 1 1 d D
O328 O 0.2330(4) 1.0064(3) 0.5868(3) 0.116(2) Uiso 1 1 d D
C321 C 0.1848(4) 0.8706(3) 0.5279(3) 0.0703(17) Uiso 1 1 d D
C322 C 0.2517(4) 0.8865(3) 0.4948(3) 0.0699(17) Uiso 1 1 d D
C323 C 0.2856(4) 0.8553(3) 0.4512(3) 0.081(2) Uiso 1 1 d D
C324 C 0.3454(4) 0.8832(3) 0.4266(4) 0.085(2) Uiso 1 1 d D
C325 C 0.3713(4) 0.9394(3) 0.4442(4) 0.093(2) Uiso 1 1 d D
C326 C 0.3341(5) 0.9695(4) 0.4874(4) 0.097(3) Uiso 1 1 d D
C327 C 0.2753(4) 0.9413(3) 0.5133(4) 0.083(2) Uiso 1 1 d D
C328 C 0.2256(4) 0.9626(3) 0.5574(4) 0.083(2) Uiso 1 1 d D
Cl43 Cl 0.35633(14) 0.97311(15) 0.93580(11) 0.1165(8) Uani 1 1 d DU
Cl44 Cl 0.38194(16) 1.09656(15) 0.88030(14) 0.1274(9) Uani 1 1 d DU
Cl45 Cl 0.28609(18) 1.13733(14) 0.78049(16) 0.1303(10) Uani 1 1 d DU
Cl46 Cl 0.16576(17) 1.05417(12) 0.73328(14) 0.1230(9) Uani 1 1 d DU
O41 O 0.0647(2) 0.7856(2) 0.7669(2) 0.0696(11) Uiso 1 1 d D
O42 O 0.1857(2) 0.7941(2) 0.7608(2) 0.0705(11) Uiso 1 1 d D
N42 N 0.1673(3) 0.8842(3) 0.8426(3) 0.0776(16) Uiso 1 1 d D
C41 C 0.1269(4) 0.8009(3) 0.7844(3) 0.0705(16) Uiso 1 1 d D
C42 C 0.1314(4) 0.8254(3) 0.8440(3) 0.0725(17) Uiso 1 1 d D
H42 H 0.1649 0.7982 0.8649 0.087 Uiso 1 1 calc R
C43 C 0.0600(4) 0.8250(4) 0.8772(4) 0.091(2) Uiso 1 1 d D
H43 H 0.0370 0.7855 0.8684 0.109 Uiso 1 1 calc R
C44 C 0.0713(8) 0.8251(6) 0.9414(5) 0.143(4) Uiso 1 1 d D
H44A H 0.0911 0.8639 0.9531 0.214 Uiso 1 1 calc R
H44B H 0.1051 0.7932 0.9518 0.214 Uiso 1 1 calc R
H44C H 0.0249 0.8184 0.9603 0.214 Uiso 1 1 calc R
C45 C 0.0046(5) 0.8725(4) 0.8593(5) 0.108(3) Uiso 1 1 d D
H45A H 0.0237 0.9124 0.8675 0.162 Uiso 1 1 calc R
H45B H -0.0405 0.8664 0.8803 0.162 Uiso 1 1 calc R
H45C H -0.0049 0.8689 0.8188 0.162 Uiso 1 1 calc R
O421 O 0.2491(4) 0.8669(3) 0.9148(3) 0.1087(19) Uiso 1 1 d D
O428 O 0.1131(3) 0.9242(2) 0.7637(2) 0.0836(14) Uiso 1 1 d D
C421 C 0.2231(4) 0.8997(3) 0.8794(4) 0.082(2) Uiso 1 1 d D
C422 C 0.2479(4) 0.9596(3) 0.8603(4) 0.086(2) Uiso 1 1 d D
C423 C 0.3027(4) 0.9955(3) 0.8815(4) 0.090(2) Uiso 1 1 d D
C424 C 0.3142(5) 1.0505(4) 0.8558(4) 0.108(3) Uiso 1 1 d D
C425 C 0.2712(5) 1.0703(4) 0.8111(4) 0.095(2) Uiso 1 1 d D
C426 C 0.2157(5) 1.0323(4) 0.7904(4) 0.096(2) Uiso 1 1 d D
C427 C 0.2049(4) 0.9778(3) 0.8147(4) 0.087(2) Uiso 1 1 d D
C428 C 0.1560(4) 0.9273(3) 0.8026(3) 0.081(2) Uiso 1 1 d D
O51 O 0.3089(3) 0.7546(2) 0.6793(2) 0.0854(14) Uiso 1 1 d D
C52 C 0.3524(8) 0.7797(8) 0.6374(7) 0.176(6) Uiso 1 1 d D
H52A H 0.3377 0.8216 0.6298 0.212 Uiso 1 1 calc R
H52B H 0.3485 0.7565 0.6020 0.212 Uiso 1 1 calc R
C53 C 0.4296(10) 0.7775(12) 0.6602(11) 0.260(12) Uiso 1 1 d D
H53A H 0.4638 0.7675 0.6296 0.312 Uiso 1 1 calc R
H53B H 0.4433 0.8169 0.6761 0.312 Uiso 1 1 calc R
C54 C 0.4314(11) 0.7335(12) 0.7021(11) 0.272(13) Uiso 1 1 d D
H54A H 0.4633 0.7458 0.7335 0.327 Uiso 1 1 calc R
H54B H 0.4491 0.6951 0.6866 0.327 Uiso 1 1 calc R
C55 C 0.3516(9) 0.7274(9) 0.7227(7) 0.186(7) Uiso 1 1 d D
H55A H 0.3384 0.6847 0.7274 0.223 Uiso 1 1 calc R
H55B H 0.3446 0.7483 0.7591 0.223 Uiso 1 1 calc R
O61 O -0.0668(3) 0.7568(2) 0.6943(2) 0.0807(13) Uiso 1 1 d D
C62 C -0.0979(5) 0.7442(4) 0.7480(4) 0.102(2) Uiso 1 1 d D
H62A H -0.0601 0.7438 0.7775 0.122 Uiso 1 1 calc R
H62B H -0.1220 0.7047 0.7475 0.122 Uiso 1 1 calc R
C63 C -0.1520(8) 0.7931(7) 0.7594(7) 0.161(5) Uiso 1 1 d D
H63A H -0.2019 0.7781 0.7542 0.193 Uiso 1 1 calc R
H63B H -0.1469 0.8084 0.7984 0.193 Uiso 1 1 calc R
C64 C -0.1367(12) 0.8376(8) 0.7207(8) 0.220(9) Uiso 1 1 d D
H64A H -0.1023 0.8669 0.7368 0.264 Uiso 1 1 calc R
H64B H -0.1814 0.8590 0.7097 0.264 Uiso 1 1 calc R
C65 C -0.1028(5) 0.8052(4) 0.6689(4) 0.103(3) Uiso 1 1 d D
H65A H -0.1404 0.7912 0.6424 0.123 Uiso 1 1 calc R
H65B H -0.0686 0.8316 0.6486 0.123 Uiso 1 1 calc R

loop_
_atom_site_aniso_label
_atom_site_aniso_U_11
_atom_site_aniso_U_22
_atom_site_aniso_U_33
_atom_site_aniso_U_23
_atom_site_aniso_U_13
_atom_site_aniso_U_12
Rh1 0.0658(3) 0.0753(3) 0.0508(3) 0.0026(3) -0.00212(19) 0.0021(2)
Rh2 0.0655(3) 0.0778(3) 0.0568(3) -0.0043(3) -0.0076(2) 0.0038(2)
Cl13 0.1092(16) 0.1149(16) 0.135(2) 0.0343(16) 0.0027(16) 0.0312(14)
Cl14 0.1025(16) 0.1279(19) 0.172(3) 0.0555(19) -0.0439(18) -0.0022(14)
Cl15 0.151(2) 0.132(2) 0.123(2) 0.0188(16) -0.063(2) -0.0211(18)
Cl16 0.197(3) 0.1126(18) 0.131(2) -0.0161(17) -0.082(2) 0.0247(19)
Cl23 0.0843(12) 0.1193(15) 0.0709(13) -0.0061(11) 0.0029(10) -0.0029(11)
Cl24 0.1199(18) 0.138(2) 0.116(2) -0.0016(16) 0.0121(16) 0.0480(16)
Cl25 0.183(3) 0.1023(16) 0.138(3) 0.0174(16) 0.012(2) 0.0453(19)
Cl26 0.146(2) 0.0860(12) 0.1036(18) 0.0163(12) 0.0218(16) -0.0016(13)
Cl33 0.1009(13) 0.0903(12) 0.0844(15) -0.0257(10) 0.0165(11) 0.0000(10)
Cl34 0.0965(15) 0.1227(17) 0.1130(19) -0.0136(14) 0.0305(13) 0.0076(12)
Cl35 0.0951(15) 0.1177(17) 0.157(3) 0.0151(17) 0.0172(16) -0.0103(13)
Cl36 0.168(3) 0.0855(13) 0.155(3) -0.0111(16) -0.004(2) -0.0282(16)
Cl43 0.1012(15) 0.164(2) 0.0839(16) -0.0134(15) -0.0286(12) -0.0168(15)
Cl44 0.1043(16) 0.150(2) 0.128(2) -0.0244(18) -0.0177(16) -0.0313(16)
Cl45 0.135(2) 0.1160(18) 0.140(3) 0.0004(17) -0.0082(19) -0.0235(16)
Cl46 0.141(2) 0.1060(16) 0.122(2) 0.0074(15) -0.0460(18) -0.0108(15)

loop_
_atom_type_symbol
_atom_type_description
_atom_type_scat_dispersion_real
_atom_type_scat_dispersion_imag
_atom_type_scat_source
C C 0.0181 0.0091 'International Tables Vol C Tables 4.2.6.8 and 6.1.1.4'
H H 0.0000 0.0000 'International Tables Vol C Tables 4.2.6.8 and 6.1.1.4'
N N 0.0311 0.0180 'International Tables Vol C Tables 4.2.6.8 and 6.1.1.4'
O O 0.0492 0.0322 'International Tables Vol C Tables 4.2.6.8 and 6.1.1.4'
Cl Cl 0.3639 0.7018 'International Tables Vol C Tables 4.2.6.8 and 6.1.1.4'
Rh Rh 0.0927 3.6045 'International Tables Vol C Tables 4.2.6.8 and 6.1.1.4'

loop_
_geom_angle_atom_site_label_1
_geom_angle_atom_site_label_2
_geom_angle_atom_site_label_3
_geom_angle
_geom_angle_publ_flag
O11 RH1 O31 176.7(2) y
O11 RH1 O22 89.22(19) y
O31 RH1 O22 89.7(2) y
O11 RH1 O42 90.65(19) y
O31 RH1 O42 90.2(2) y
O22 RH1 O42 175.6(2) y
O11 RH1 O51 91.79(18) y
O31 RH1 O51 91.35(19) y
O22 RH1 O51 93.22(19) y
O42 RH1 O51 91.17(18) y
O11 RH1 RH2 88.19(13) y
O31 RH1 RH2 88.69(13) y
O22 RH1 RH2 88.27(13) y
O42 RH1 RH2 87.35(13) y
O51 RH1 RH2 178.51(13) y
O41 RH2 O12 88.3(2) y
O41 RH2 O21 176.7(2) y
O12 RH2 O21 90.9(2) y
O41 RH2 O32 92.0(2) y
O12 RH2 O32 175.6(2) y
O21 RH2 O32 88.5(2) y
O41 RH2 O61 89.87(19) y
O12 RH2 O61 92.12(18) y
O21 RH2 O61 93.4(2) y
O32 RH2 O61 92.28(19) y
O41 RH2 RH1 88.86(13) y
O12 RH2 RH1 88.15(14) y
O21 RH2 RH1 87.90(15) y
O32 RH2 RH1 87.45(15) y
O61 RH2 RH1 178.70(14) y
C11 O11 RH1 117.4(4) y
C11 O12 RH2 117.7(4) y
C121 N12 C128 112.6(6) y
C121 N12 C12 122.7(6) y
C128 N12 C12 123.6(5) y
O12 C11 O11 128.3(6) y
O12 C11 C12 117.5(6) y
O11 C11 C12 114.2(6) y
N12 C12 C11 109.5(5) y
N12 C12 C13 113.2(6) y
C11 C12 C13 115.0(6) y
N12 C12 H12 106.2 ?
C11 C12 H12 106.2 ?
C13 C12 H12 106.2 ?
C14 C13 C12 112.6(7) y
C14 C13 C15 106.9(8) y
C12 C13 C15 112.8(8) y
C14 C13 H13 108.1 ?
C12 C13 H13 108.1 ?
C15 C13 H13 108.1 ?
C13 C14 H14A 109.5 ?
C13 C14 H14B 109.5 ?
H14A C14 H14B 109.5 ?
C13 C14 H14C 109.5 ?
H14A C14 H14C 109.5 ?
H14B C14 H14C 109.5 ?
C13 C15 H15A 109.5 ?
C13 C15 H15B 109.5 ?
H15A C15 H15B 109.5 ?
C13 C15 H15C 109.5 ?
H15A C15 H15C 109.5 ?
H15B C15 H15C 109.5 ?
O121 C121 N12 125.7(7) y
O121 C121 C122 128.9(7) y
N12 C121 C122 105.4(6) y
C127 C122 C123 121.1(7) y
C127 C122 C121 108.2(6) y
C123 C122 C121 130.6(7) y
C124 C123 C122 115.9(7) y
C124 C123 CL13 122.5(6) y
C122 C123 CL13 121.6(6) y
C125 C124 C123 124.2(8) y
C125 C124 CL14 117.4(6) y
C123 C124 CL14 118.4(6) y
C124 C125 C126 117.2(8) y
C124 C125 CL15 121.4(6) y
C126 C125 CL15 121.3(6) y
C127 C126 C125 119.7(8) y
C127 C126 CL16 121.8(7) y
C125 C126 CL16 117.7(7) y
C126 C127 C122 121.4(7) y
C126 C127 C128 132.0(7) y
C122 C127 C128 106.6(6) y
O128 C128 N12 127.2(7) y
O128 C128 C127 125.7(7) y
N12 C128 C127 107.0(6) y
C21 O21 RH2 116.3(5) y
C21 O22 RH1 115.5(5) y
C221 N22 C228 112.6(6) y
C221 N22 C22 122.5(6) y
C228 N22 C22 124.9(6) y
O22 C21 O21 131.4(7) y
O22 C21 C22 113.6(6) y
O21 C21 C22 114.6(6) y
N22 C22 C23 108.7(6) y
N22 C22 C21 107.0(6) y
C23 C22 C21 113.1(6) y
N22 C22 H22 109.3 ?
C23 C22 H22 109.3 ?
C21 C22 H22 109.3 ?
C25 C23 C22 116.6(8) y
C25 C23 C24 106.5(9) y
C22 C23 C24 109.0(8) y
C25 C23 H23 108.1 ?
C22 C23 H23 108.1 ?
C24 C23 H23 108.1 ?
C23 C24 H24A 109.5 ?
C23 C24 H24B 109.5 ?
H24A C24 H24B 109.5 ?
C23 C24 H24C 109.5 ?
H24A C24 H24C 109.5 ?
H24B C24 H24C 109.5 ?
C23 C25 H25A 109.5 ?
C23 C25 H25B 109.5 ?
H25A C25 H25B 109.5 ?
C23 C25 H25C 109.5 ?
H25A C25 H25C 109.5 ?
H25B C25 H25C 109.5 ?
O221 C221 N22 126.5(6) y
O221 C221 C222 128.0(7) y
N22 C221 C222 105.5(6) y
C227 C222 C223 124.0(6) y
C227 C222 C221 107.2(6) y
C223 C222 C221 128.9(6) y
C222 C223 C224 115.5(7) y
C222 C223 CL23 123.0(6) y
C224 C223 CL23 121.5(6) y
C225 C224 C223 121.9(7) y
C225 C224 CL24 119.4(6) y
C223 C224 CL24 118.6(6) y
C224 C225 C226 122.0(7) y
C224 C225 CL25 120.0(6) y
C226 C225 CL25 118.0(6) y
C227 C226 C225 114.8(7) y
C227 C226 CL26 123.8(6) y
C225 C226 CL26 121.4(6) y
C222 C227 C226 121.9(6) y
C222 C227 C228 109.5(6) y
C226 C227 C228 128.5(6) y
O228 C228 N22 124.6(6) y
O228 C228 C227 130.2(6) y
N22 C228 C227 105.2(6) y
C31 O31 RH1 117.1(4) y
C31 O32 RH2 118.0(4) y
C328 N32 C321 114.1(6) y
C328 N32 C32 121.8(6) y
C321 N32 C32 123.5(6) y
O32 C31 O31 128.0(6) y
O32 C31 C32 118.2(6) y
O31 C31 C32 113.6(6) y
N32 C32 C31 108.9(6) y
N32 C32 C33 110.4(7) y
C31 C32 C33 114.2(7) y
N32 C32 H32 107.7 ?
C31 C32 H32 107.7 ?
C33 C32 H32 107.7 ?
C34 C33 C32 112.7(8) y
C34 C33 C35 112.1(1) y
C32 C33 C35 109.7(8) y
C34 C33 H33 107.3 ?
C32 C33 H33 107.3 ?
C35 C33 H33 107.3 ?
C33 C34 H34A 109.5 ?
C33 C34 H34B 109.5 ?
H34A C34 H34B 109.5 ?
C33 C34 H34C 109.5 ?
H34A C34 H34C 109.5 ?
H34B C34 H34C 109.5 ?
C33 C35 H35A 109.5 ?
C33 C35 H35B 109.5 ?
H35A C35 H35B 109.5 ?
C33 C35 H35C 109.5 ?
H35A C35 H35C 109.5 ?
H35B C35 H35C 109.5 ?
O321 C321 N32 127.7(6) y
O321 C321 C322 128.5(6) y
N32 C321 C322 103.8(5) y
C327 C322 C323 122.6(6) y
C327 C322 C321 107.9(6) y
C323 C322 C321 129.5(6) y
C322 C323 C324 116.3(6) y
C322 C323 CL33 121.5(5) y
C324 C323 CL33 122.1(6) y
C323 C324 C325 123.0(7) y
C323 C324 CL34 118.6(6) y
C325 C324 CL34 118.4(6) y
C324 C325 C326 118.5(7) y
C324 C325 CL35 120.7(6) y
C326 C325 CL35 120.8(6) y
C327 C326 C325 119.0(7) y
C327 C326 CL36 120.3(6) y
C325 C326 CL36 120.4(6) y
C322 C327 C326 120.7(7) y
C322 C327 C328 108.4(6) y
C326 C327 C328 130.7(7) y
O328 C328 N32 126.7(8) y
O328 C328 C327 126.9(7) y
N32 C328 C327 105.9(6) y
C41 O41 RH2 117.5(4) y
C41 O42 RH1 117.3(4) y
C428 N42 C421 111.8(6) y
C428 N42 C42 125.1(6) y
C421 N42 C42 122.7(6) y
O42 C41 O41 128.2(6) y
O42 C41 C42 114.7(6) y
O41 C41 C42 116.8(6) y
N42 C42 C41 109.0(6) y
N42 C42 C43 113.9(6) y
C41 C42 C43 115.3(6) y
N42 C42 H42 106 ?
C41 C42 H42 106 ?
C43 C42 H42 106 ?
C45 C43 C44 111.2(8) y
C45 C43 C42 115.4(7) y
C44 C43 C42 113.0(8) y
C45 C43 H43 105.4 ?
C44 C43 H43 105.4 ?
C42 C43 H43 105.4 ?
C43 C44 H44A 109.5 ?
C43 C44 H44B 109.5 ?
H44A C44 H44B 109.5 ?
C43 C44 H44C 109.5 ?
H44A C44 H44C 109.5 ?
H44B C44 H44C 109.5 ?
C43 C45 H45A 109.5 ?
C43 C45 H45B 109.5 ?
H45A C45 H45B 109.5 ?
C43 C45 H45C 109.5 ?
H45A C45 H45C 109.5 ?
H45B C45 H45C 109.5 ?
O421 C421 N42 125.2(7) y
O421 C421 C422 129.1(7) y
N42 C421 C422 105.2(6) y
C423 C422 C427 121.8(7) y
C423 C422 C421 129.6(7) y
C427 C422 C421 108.6(6) y
C422 C423 C424 117.7(8) y
C422 C423 CL43 122.0(6) y
C424 C423 CL43 120.2(6) y
C423 C424 C425 121.7(8) y
C423 C424 CL44 119.5(7) y
C425 C424 CL44 118.8(6) y
C424 C425 C426 119.1(7) y
C424 C425 CL45 120.9(6) y
C426 C425 CL45 120.0(6) y
C427 C426 C425 119.6(8) y
C427 C426 CL46 120.8(6) y
C425 C426 CL46 119.6(6) y
C426 C427 C422 120.1(7) y
C426 C427 C428 133.7(7) y
C422 C427 C428 106.1(6) y
O428 C428 N42 125.7(7) y
O428 C428 C427 126.2(7) y
N42 C428 C427 108.1(6) y
C52 O51 C55 111.40(11) y
C52 O51 RH1 126.7(7) y
C55 O51 RH1 121.9(8) y
O51 C52 C53 105.90(12) y
O51 C52 H52A 110.6 ?
C53 C52 H52A 110.6 ?
O51 C52 H52B 110.6 ?
C53 C52 H52B 110.6 ?
H52A C52 H52B 108.7 ?
C54 C53 C52 107.20(13) y
C54 C53 H53A 110.3 ?
C52 C53 H53A 110.3 ?
C54 C53 H53B 110.3 ?
C52 C53 H53B 110.3 ?
H53A C53 H53B 108.5 ?
C53 C54 C55 105.20(13) y
C53 C54 H54A 110.7 ?
C55 C54 H54A 110.7 ?
C53 C54 H54B 110.7 ?
C55 C54 H54B 110.7 ?
H54A C54 H54B 108.8 ?
O51 C55 C54 105.10(12) y
O51 C55 H55A 110.7 ?
C54 C55 H55A 110.7 ?
O51 C55 H55B 110.7 ?
C54 C55 H55B 110.7 ?
H55A C55 H55B 108.8 ?
C65 O61 C62 110.1(7) y
C65 O61 RH2 117.2(5) y
C62 O61 RH2 117.6(5) y
O61 C62 C63 106.6(8) y
O61 C62 H62A 110.4 ?
C63 C62 H62A 110.4 ?
O61 C62 H62B 110.4 ?
C63 C62 H62B 110.4 ?
H62A C62 H62B 108.6 ?
C64 C63 C62 105.5(1) y
C64 C63 H63A 110.7 ?
C62 C63 H63A 110.7 ?
C64 C63 H63B 110.7 ?
C62 C63 H63B 110.7 ?
H63A C63 H63B 108.8 ?
C63 C64 C65 105.70(12) y
C63 C64 H64A 110.6 ?
C65 C64 H64A 110.6 ?
C63 C64 H64B 110.6 ?
C65 C64 H64B 110.6 ?
H64A C64 H64B 108.7 ?
O61 C65 C64 102.2(9) y
O61 C65 H65A 111.3 ?
C64 C65 H65A 111.3 ?
O61 C65 H65B 111.3 ?
C64 C65 H65B 111.3 ?
H65A C65 H65B 109.2 ?

loop_
_geom_bond_atom_site_label_1
_geom_bond_atom_site_label_2
_geom_bond_distance
_geom_bond_publ_flag
Rh1 O11 2.025(4) y
Rh1 O31 2.037(5) y
Rh1 O22 2.066(5) y
Rh1 O42 2.068(5) y
Rh1 O51 2.289(5) y
Rh1 Rh2 2.3790(7) y
Rh2 O41 2.012(5) y
Rh2 O12 2.024(5) y
Rh2 O21 2.049(6) y
Rh2 O32 2.052(5) y
Rh2 O61 2.295(5) y
Cl13 C123 1.684(8) y
Cl14 C124 1.737(9) y
Cl15 C125 1.682(9) y
Cl16 C126 1.714(9) y
O11 C11 1.258(8) y
O12 C11 1.245(8) y
N12 C121 1.367(8) y
N12 C128 1.382(8) y
N12 C12 1.492(9) y
C11 C12 1.519(9) y
C12 C13 1.525(10) y
C12 H12 1 ?
C13 C14 1.523(10) y
C13 C15 1.555(12) y
C13 H13 1 ?
C14 H14a 0.98 ?
C14 H14b 0.98 ?
C14 H14c 0.98 ?
C15 H15a 0.98 ?
C15 H15b 0.98 ?
C15 H15c 0.98 ?
O121 C121 1.190(8) y
O128 C128 1.175(7) y
C121 C122 1.500(9) y
C122 C127 1.395(9) y
C122 C123 1.407(9) y
C123 C124 1.407(10) y
C124 C125 1.394(11) y
C125 C126 1.425(10) y
C126 C127 1.371(10) y
C127 C128 1.479(9) y
Cl23 C223 1.694(8) y
Cl24 C224 1.729(8) y
Cl25 C225 1.729(8) y
Cl26 C226 1.687(8) y
O21 C21 1.241(8) y
O22 C21 1.226(8) y
N22 C221 1.382(9) y
N22 C228 1.392(9) y
N22 C22 1.480(8) y
C21 C22 1.56(1) y
C22 C23 1.543(10) y
C22 H22 1 ?
C23 C25 1.534(12) y
C23 C24 1.547(12) y
C23 H23 1 ?
C24 H24a 0.98 ?
C24 H24b 0.98 ?
C24 H24c 0.98 ?
C25 H25a 0.98 ?
C25 H25b 0.98 ?
C25 H25c 0.98 ?
O221 C221 1.221(8) y
O228 C228 1.207(8) y
C221 C222 1.507(9) y
C222 C227 1.368(9) y
C222 C223 1.382(9) y
C223 C224 1.415(10) y
C224 C225 1.372(10) y
C225 C226 1.441(10) y
C226 C227 1.406(9) y
C227 C228 1.477(9) y
Cl33 C323 1.706(7) y
Cl34 C324 1.720(8) y
Cl35 C325 1.679(8) y
Cl36 C326 1.706(8) y
O31 C31 1.261(8) y
O32 C31 1.237(8) y
N32 C328 1.355(9) y
N32 C321 1.383(8) y
N32 C32 1.491(9) y
C31 C32 1.519(9) y
C32 C33 1.542(11) y
C32 H32 1 ?
C33 C34 1.519(12) y
C33 C35 1.554(12) y
C33 H33 1 ?
C34 H34a 0.98 ?
C34 H34b 0.98 ?
C34 H34c 0.98 ?
C35 H35a 0.98 ?
C35 H35b 0.98 ?
C35 H35c 0.98 ?
O321 C321 1.205(7) y
O328 C328 1.210(9) y
C321 C322 1.507(9) y
C322 C327 1.370(9) y
C322 C323 1.396(9) y
C323 C324 1.398(9) y
C324 C325 1.405(10) y
C325 C326 1.405(10) y
C326 C327 1.399(10) y
C327 C328 1.473(10) y
Cl43 C423 1.701(8) y
Cl44 C424 1.722(9) y
Cl45 C425 1.688(8) y
Cl46 C426 1.710(9) y
O41 C41 1.271(7) y
O42 C41 1.233(7) y
N42 C428 1.368(9) y
N42 C421 1.396(9) y
N42 C42 1.471(8) y
C41 C42 1.519(9) y
C42 C43 1.538(10) y
C42 H42 1 ?
C43 C45 1.536(11) y
C43 C44 1.537(12) y
C43 H43 1 ?
C44 H44a 0.98 ?
C44 H44b 0.98 ?
C44 H44c 0.98 ?
C45 H45a 0.98 ?
C45 H45b 0.98 ?
C45 H45c 0.98 ?
O421 C421 1.213(9) y
O428 C428 1.219(8) y
C421 C422 1.486(9) y
C422 C423 1.387(10) y
C422 C427 1.404(10) y
C423 C424 1.388(10) y
C424 C425 1.397(11) y
C425 C426 1.42(1) y
C426 C427 1.362(10) y
C427 C428 1.473(9) y
O51 C52 1.397(13) y
O51 C55 1.431(13) y
C52 C53 1.528(18) y
C52 H52a 0.99 ?
C52 H52b 0.99 ?
C53 C54 1.40(2) y
C53 H53a 0.99 ?
C53 H53b 0.99 ?
C54 C55 1.560(18) y
C54 H54a 0.99 ?
C54 H54b 0.99 ?
C55 H55a 0.99 ?
C55 H55b 0.99 ?
O61 C65 1.405(9) y
O61 C62 1.426(9) y
C62 C63 1.507(14) y
C62 H62a 0.99 ?
C62 H62b 0.99 ?
C63 C64 1.38(2) y
C63 H63a 0.99 ?
C63 H63b 0.99 ?
C64 C65 1.559(16) y
C64 H64a 0.99 ?
C64 H64b 0.99 ?
C65 H65a 0.99 ?
C65 H65b 0.99 ?

loop_
_geom_torsion_atom_site_label_1
_geom_torsion_atom_site_label_2
_geom_torsion_atom_site_label_3
_geom_torsion_atom_site_label_4
_geom_torsion
_geom_torsion_publ_flag
O11 RH1 RH2 O41 85.16(19) n
O31 RH1 RH2 O41 -95.8(2) n
O22 RH1 RH2 O41 174.44(18) n
O42 RH1 RH2 O41 -5.57(18) n
O51 RH1 RH2 O41 -4(5) n
O11 RH1 RH2 O12 -3.2(2) n
O31 RH1 RH2 O12 175.8(2) n
O22 RH1 RH2 O12 86.1(2) n
O42 RH1 RH2 O12 -93.90(19) n
O51 RH1 RH2 O12 -93(5) n
O11 RH1 RH2 O21 -94.2(2) n
O31 RH1 RH2 O21 84.8(2) n
O22 RH1 RH2 O21 -4.88(19) n
O42 RH1 RH2 O21 175.1(2) n
O51 RH1 RH2 O21 176(100) n
O11 RH1 RH2 O32 177.2(2) n
O31 RH1 RH2 O32 -3.8(2) n
O22 RH1 RH2 O32 -93.5(2) n
O42 RH1 RH2 O32 86.5(2) n
O51 RH1 RH2 O32 88(5) n
O11 RH1 RH2 O61 99(6) n
O31 RH1 RH2 O61 -82(6) n
O22 RH1 RH2 O61 -172(34) n
O42 RH1 RH2 O61 8(6) n
O51 RH1 RH2 O61 10(8) n
O31 RH1 O11 C11 -15(4) n
O22 RH1 O11 C11 -85.3(5) n
O42 RH1 O11 C11 90.3(5) n
O51 RH1 O11 C11 -178.5(5) n
RH2 RH1 O11 C11 3.0(5) n
O41 RH2 O12 C11 -84.5(6) n
O21 RH2 O12 C11 92.3(6) n
O32 RH2 O12 C11 10(3) n
O61 RH2 O12 C11 -174.3(6) n
RH1 RH2 O12 C11 4.4(5) n
RH2 O12 C11 O11 -3.50(11) n
RH2 O12 C11 C12 177.6(5) n
RH1 O11 C11 O12 -0.30(11) n
RH1 O11 C11 C12 178.6(5) n
C121 N12 C12 C11 -129.7(7) n
C128 N12 C12 C11 37.7(9) n
C121 N12 C12 C13 100.6(8) n
C128 N12 C12 C13 -92.0(8) n
O12 C11 C12 N12 -130.8(7) n
O11 C11 C12 N12 50.2(8) n
O12 C11 C12 C13 -2.0(1) n
O11 C11 C12 C13 179.0(7) n
N12 C12 C13 C14 -68.1(9) n
C11 C12 C13 C14 165.0(8) n
N12 C12 C13 C15 53.0(9) n
C11 C12 C13 C15 -73.8(1) n
C128 N12 C121 O121 -175.8(8) n
C12 N12 C121 O121 -7.10(12) n
C128 N12 C121 C122 2.7(9) n
C12 N12 C121 C122 171.3(6) n
O121 C121 C122 C127 175.1(9) n
N12 C121 C122 C127 -3.3(9) n
O121 C121 C122 C123 -3.70(15) n
N12 C121 C122 C123 178.0(9) n
C127 C122 C123 C124 2.60(13) n
C121 C122 C123 C124 -178.7(9) n
C127 C122 C123 CL13 -177.9(7) n
C121 C122 C123 CL13 0.70(14) n
C122 C123 C124 C125 -1.00(15) n
CL13 C123 C124 C125 179.6(8) n
C122 C123 C124 CL14 -179.6(7) n
CL13 C123 C124 CL14 0.90(12) n
C123 C124 C125 C126 -4.30(15) n
CL14 C124 C125 C126 174.4(8) n
C123 C124 C125 CL15 179.9(8) n
CL14 C124 C125 CL15 -1.40(12) n
C124 C125 C126 C127 8.10(15) n
CL15 C125 C126 C127 -176.1(8) n
C124 C125 C126 CL16 178.2(8) n
CL15 C125 C126 CL16 -6.00(12) n
C125 C126 C127 C122 -6.80(15) n
CL16 C126 C127 C122 -176.5(8) n
C125 C126 C127 C128 172.9(9) n
CL16 C126 C127 C128 3.20(16) n
C123 C122 C127 C126 1.30(14) n
C121 C122 C127 C126 -177.6(9) n
C123 C122 C127 C128 -178.5(8) n
C121 C122 C127 C128 2.6(9) n
C121 N12 C128 O128 175.7(8) n
C12 N12 C128 O128 7.20(12) n
C121 N12 C128 C127 -1.1(9) n
C12 N12 C128 C127 -169.6(6) n
C126 C127 C128 O128 2.30(16) n
C122 C127 C128 O128 -178.0(8) n
C126 C127 C128 N12 179.2(1) n
C122 C127 C128 N12 -1.0(9) n
O41 RH2 O21 C21 -4(4) n
O12 RH2 O21 C21 -80.4(5) n
O32 RH2 O21 C21 95.2(5) n
O61 RH2 O21 C21 -172.6(5) n
RH1 RH2 O21 C21 7.7(5) n
O11 RH1 O22 C21 91.8(5) n
O31 RH1 O22 C21 -85.1(5) n
O42 RH1 O22 C21 3(3) n
O51 RH1 O22 C21 -176.4(5) n
RH2 RH1 O22 C21 3.6(5) n
RH1 O22 C21 O21 2.10(11) n
RH1 O22 C21 C22 175.6(4) n
RH2 O21 C21 O22 -7.80(11) n
RH2 O21 C21 C22 178.7(4) n
C221 N22 C22 C23 106.4(8) n
C228 N22 C22 C23 -77.2(9) n
C221 N22 C22 C21 -131.1(7) n
C228 N22 C22 C21 45.3(9) n
O22 C21 C22 N22 54.9(8) n
O21 C21 C22 N22 -130.4(7) n
O22 C21 C22 C23 174.6(7) n
O21 C21 C22 C23 -10.7(9) n
N22 C22 C23 C25 -44.50(11) n
C21 C22 C23 C25 -163.2(8) n
N22 C22 C23 C24 -165.1(8) n
C21 C22 C23 C24 76.2(1) n
C228 N22 C221 O221 -176.1(8) n
C22 N22 C221 O221 0.80(13) n
C228 N22 C221 C222 1.5(8) n
C22 N22 C221 C222 178.4(6) n
O221 C221 C222 C227 177.5(8) n
N22 C221 C222 C227 0.0(8) n
O221 C221 C222 C223 -2.20(14) n
N22 C221 C222 C223 -179.8(8) n
C227 C222 C223 C224 -0.60(12) n
C221 C222 C223 C224 179.1(8) n
C227 C222 C223 CL23 -179.1(6) n
C221 C222 C223 CL23 0.60(12) n
C222 C223 C224 C225 0.20(13) n
CL23 C223 C224 C225 178.7(8) n
C222 C223 C224 CL24 -176.4(6) n
CL23 C223 C224 CL24 2.10(11) n
C223 C224 C225 C226 0.50(15) n
CL24 C224 C225 C226 177.0(7) n
C223 C224 C225 CL25 -179.1(7) n
CL24 C224 C225 CL25 -2.60(12) n
C224 C225 C226 C227 -0.70(13) n
CL25 C225 C226 C227 178.9(7) n
C224 C225 C226 CL26 179.8(8) n
CL25 C225 C226 CL26 -0.60(11) n
C223 C222 C227 C226 0.40(12) n
C221 C222 C227 C226 -179.4(7) n
C223 C222 C227 C228 178.4(7) n
C221 C222 C227 C228 -1.3(8) n
C225 C226 C227 C222 0.30(12) n
CL26 C226 C227 C222 179.8(7) n
C225 C226 C227 C228 -177.3(8) n
CL26 C226 C227 C228 2.10(13) n
C221 N22 C228 O228 179.5(7) n
C22 N22 C228 O228 2.80(12) n
C221 N22 C228 C227 -2.3(8) n
C22 N22 C228 C227 -179.1(6) n
C222 C227 C228 O228 -179.7(8) n
C226 C227 C228 O228 -1.90(14) n
C222 C227 C228 N22 2.2(8) n
C226 C227 C228 N22 -179.9(8) n
O11 RH1 O31 C31 19(4) n
O22 RH1 O31 C31 89.3(5) n
O42 RH1 O31 C31 -86.4(5) n
O51 RH1 O31 C31 -177.5(5) n
RH2 RH1 O31 C31 1.0(5) n
O41 RH2 O32 C31 96.7(6) n
O12 RH2 O32 C31 3(3) n
O21 RH2 O32 C31 -80.0(6) n
O61 RH2 O32 C31 -173.3(6) n
RH1 RH2 O32 C31 8.0(6) n
RH2 O32 C31 O31 -10.30(11) n
RH2 O32 C31 C32 175.7(5) n
RH1 O31 C31 O32 5.70(11) n
RH1 O31 C31 C32 179.9(5) n
C328 N32 C32 C31 -131.5(8) n
C321 N32 C32 C31 38.7(1) n
C328 N32 C32 C33 102.3(9) n
C321 N32 C32 C33 -87.4(8) n
O32 C31 C32 N32 -143.5(7) n
O31 C31 C32 N32 41.7(9) n
O32 C31 C32 C33 -19.50(11) n
O31 C31 C32 C33 165.6(7) n
N32 C32 C33 C34 61.1(1) n
C31 C32 C33 C34 -62.00(11) n
N32 C32 C33 C35 -64.7(1) n
C31 C32 C33 C35 172.2(9) n
C328 N32 C321 O321 -179.5(8) n
C32 N32 C321 O321 9.50(12) n
C328 N32 C321 C322 -0.3(9) n
C32 N32 C321 C322 -171.2(7) n
O321 C321 C322 C327 179.8(8) n
N32 C321 C322 C327 0.5(8) n
O321 C321 C322 C323 2.10(14) n
N32 C321 C322 C323 -177.1(8) n
C327 C322 C323 C324 -0.50(12) n
C321 C322 C323 C324 176.9(8) n
C327 C322 C323 CL33 175.5(7) n
C321 C322 C323 CL33 -7.10(12) n
C322 C323 C324 C325 0.30(13) n
CL33 C323 C324 C325 -175.6(7) n
C322 C323 C324 CL34 178.9(6) n
CL33 C323 C324 CL34 3.00(11) n
C323 C324 C325 C326 -1.80(14) n
CL34 C324 C325 C326 179.6(7) n
C323 C324 C325 CL35 -179.4(7) n
CL34 C324 C325 CL35 2.00(11) n
C324 C325 C326 C327 3.40(14) n
CL35 C325 C326 C327 -179.1(7) n
C324 C325 C326 CL36 177.3(7) n
CL35 C325 C326 CL36 -5.10(12) n
C323 C322 C327 C326 2.10(13) n
C321 C322 C327 C326 -175.7(8) n
C323 C322 C327 C328 177.3(8) n
C321 C322 C327 C328 -0.6(9) n
C325 C326 C327 C322 -3.60(14) n
CL36 C326 C327 C322 -177.6(7) n
C325 C326 C327 C328 -177.5(9) n
CL36 C326 C327 C328 8.50(15) n
C321 N32 C328 O328 -172.3(9) n
C32 N32 C328 O328 -1.30(13) n
C321 N32 C328 C327 -0.1(9) n
C32 N32 C328 C327 171.0(7) n
C322 C327 C328 O328 172.7(9) n
C326 C327 C328 O328 -12.80(16) n
C322 C327 C328 N32 0.4(9) n
C326 C327 C328 N32 174.9(9) n
O12 RH2 O41 C41 96.6(5) n
O21 RH2 O41 C41 20(3) n
O32 RH2 O41 C41 -79.0(5) n
O61 RH2 O41 C41 -171.3(5) n
RH1 RH2 O41 C41 8.4(5) n
O11 RH1 O42 C41 -83.7(5) n
O31 RH1 O42 C41 93.2(5) n
O22 RH1 O42 C41 5(3) n
O51 RH1 O42 C41 -175.5(5) n
RH2 RH1 O42 C41 4.5(5) n
RH1 O42 C41 O41 1.1(1) n
RH1 O42 C41 C42 174.9(4) n
RH2 O41 C41 O42 -7.7(1) n
RH2 O41 C41 C42 178.5(4) n
C428 N42 C42 C41 40.6(9) n
C421 N42 C42 C41 -132.4(7) n
C428 N42 C42 C43 -89.7(9) n
C421 N42 C42 C43 97.3(8) n
O42 C41 C42 N42 59.6(8) n
O41 C41 C42 N42 -125.8(6) n
O42 C41 C42 C43 -170.9(6) n
O41 C41 C42 C43 3.7(9) n
N42 C42 C43 C45 53.2(1) n
C41 C42 C43 C45 -73.9(9) n
N42 C42 C43 C44 -76.3(1) n
C41 C42 C43 C44 156.6(8) n
C428 N42 C421 O421 -171.7(9) n
C42 N42 C421 O421 2.20(13) n
C428 N42 C421 C422 1.0(9) n
C42 N42 C421 C422 174.9(7) n
O421 C421 C422 C423 -6.80(16) n
N42 C421 C422 C423 -179.2(9) n
O421 C421 C422 C427 174.1(9) n
N42 C421 C422 C427 1.8(9) n
C427 C422 C423 C424 -0.30(14) n
C421 C422 C423 C424 -179.2(9) n
C427 C422 C423 CL43 -178.5(7) n
C421 C422 C423 CL43 2.50(14) n
C422 C423 C424 C425 1.70(15) n
CL43 C423 C424 C425 180.0(8) n
C422 C423 C424 CL44 -179.6(7) n
CL43 C423 C424 CL44 -1.40(12) n
C423 C424 C425 C426 -1.90(15) n
CL44 C424 C425 C426 179.4(8) n
C423 C424 C425 CL45 180.0(8) n
CL44 C424 C425 CL45 1.30(13) n
C424 C425 C426 C427 0.70(14) n
CL45 C425 C426 C427 178.8(8) n
C424 C425 C426 CL46 -176.5(8) n
CL45 C425 C426 CL46 1.50(12) n
C425 C426 C427 C422 0.60(14) n
CL46 C426 C427 C422 177.9(7) n
C425 C426 C427 C428 -176.7(1) n
CL46 C426 C427 C428 0.50(15) n
C423 C422 C427 C426 -0.80(14) n
C421 C422 C427 C426 178.3(8) n
C423 C422 C427 C428 177.2(8) n
C421 C422 C427 C428 -3.7(1) n
C421 N42 C428 O428 176.3(8) n
C42 N42 C428 O428 2.60(13) n
C421 N42 C428 C427 -3.4(9) n
C42 N42 C428 C427 -177.1(7) n
C426 C427 C428 O428 2.30(17) n
C422 C427 C428 O428 -175.3(8) n
C426 C427 C428 N42 -178.0(1) n
C422 C427 C428 N42 4.4(1) n
O11 RH1 O51 C52 144.80(11) n
O31 RH1 O51 C52 -34.30(11) n
O22 RH1 O51 C52 55.50(11) n
O42 RH1 O51 C52 -124.50(11) n
RH2 RH1 O51 C52 -126(5) n
O11 RH1 O51 C55 -34.90(11) n
O31 RH1 O51 C55 146.00(11) n
O22 RH1 O51 C55 -124.30(11) n
O42 RH1 O51 C55 55.70(11) n
RH2 RH1 O51 C55 54(6) n
C55 O51 C52 C53 -10(2) n
RH1 O51 C52 C53 170.50(13) n
O51 C52 C53 C54 21(3) n
C52 C53 C54 C55 -23(3) n
C52 O51 C55 C54 -4.00(19) n
RH1 O51 C55 C54 175.80(13) n
C53 C54 C55 O51 17(3) n
O41 RH2 O61 C65 101.2(6) n
O12 RH2 O61 C65 -170.5(6) n
O21 RH2 O61 C65 -79.4(6) n
O32 RH2 O61 C65 9.2(6) n
RH1 RH2 O61 C65 87(6) n
O41 RH2 O61 C62 -33.4(6) n
O12 RH2 O61 C62 54.8(6) n
O21 RH2 O61 C62 145.9(6) n
O32 RH2 O61 C62 -125.5(6) n
RH1 RH2 O61 C62 -47(6) n
C65 O61 C62 C63 -6.70(11) n
RH2 O61 C62 C63 131.0(8) n
O61 C62 C63 C64 -14.70(17) n
C62 C63 C64 C65 28(2) n
C62 O61 C65 C64 22.60(12) n
RH2 O61 C65 C64 -115.3(1) n
C63 C64 C65 O61 -32.00(18) n
